data_7015187
loop_
_publ_author_name
'Srivastava, Kriti'
'Chakraborty, Tapash'
'Singh, Harkesh B.'
'Butcher, Ray J.'

_publ_section_title
;
 Intramolecularly coordinated azobenzene selenium derivatives: effect
 of strength of the Se&#x00B7;&#x00B7;&#x00B7;N intramolecular
 interaction on luminescence.
;
_journal_issue 17
_journal_name_full 'Dalton transactions (Cambridge, England : 2003)'
_journal_page_first 4489
_journal_page_last 4496
_journal_paper_doi 10.1039/c0dt01319f
_journal_volume 40
_journal_year 2011
_chemical_formula_moiety 'C12 H9 Cl N2 Se'
_chemical_formula_sum 'C12 H9 Cl N2 Se'
_chemical_formula_weight 295.62
_chemical_name_systematic
;
?
;
_space_group_IT_number 61
_symmetry_cell_setting orthorhombic
_symmetry_space_group_name_Hall '-P 2ac 2ab'
_symmetry_space_group_name_H-M 'P b c a'
_atom_sites_solution_hydrogens geom
_atom_sites_solution_primary direct
_atom_sites_solution_secondary difmap
_audit_creation_method SHELXL-97
_cell_angle_alpha 90.00
_cell_angle_beta 90.00
_cell_angle_gamma 90.00
_cell_formula_units_Z 16
_cell_length_a 21.7803(5)
_cell_length_b 7.4278(2)
_cell_length_c 28.0087(8)
_cell_measurement_reflns_used 22222
_cell_measurement_temperature 200(2)
_cell_measurement_theta_max 32.4620
_cell_measurement_theta_min 4.4549
_cell_volume 4531.2(2)
_computing_cell_refinement
;
CrysAlis RED, Oxford Diffraction Ltd.,
Version 1.171.32.5 (release 08-05-2007 CrysAlis171 .NET)
(compiled May 8 2007,13:10:02)
;
_computing_data_collection
;
CrysAlis CCD, Oxford Diffraction Ltd.,
Version 1.171.32.5 (release 08-05-2007 CrysAlis171 .NET)
(compiled May 8 2007,13:10:02)
;
_computing_data_reduction
;
CrysAlis RED, Oxford Diffraction Ltd.,
Version 1.171.32.5 (release 08-05-2007 CrysAlis171 .NET)
(compiled May 8 2007,13:10:02)
;
_computing_molecular_graphics SHELXTL
_computing_publication_material SHELXTL
_computing_structure_refinement 'SHELXL-97 (Sheldrick, 1997)'
_computing_structure_solution 'SHELXS-97 (Sheldrick, 1990)'
_diffrn_ambient_temperature 200(2)
_diffrn_detector_area_resol_mean 10.5081
_diffrn_measured_fraction_theta_full 0.992
_diffrn_measured_fraction_theta_max 0.964
_diffrn_measurement_device_type 'Oxford Diffraction Gemini'
_diffrn_measurement_method '\f and \w scans'
_diffrn_radiation_monochromator graphite
_diffrn_radiation_source 'fine-focus sealed tube'
_diffrn_radiation_type MoK\a
_diffrn_radiation_wavelength 0.71073
_diffrn_reflns_av_R_equivalents 0.1338
_diffrn_reflns_av_sigmaI/netI 0.1093
_diffrn_reflns_limit_h_max 32
_diffrn_reflns_limit_h_min -32
_diffrn_reflns_limit_k_max 11
_diffrn_reflns_limit_k_min -11
_diffrn_reflns_limit_l_max 41
_diffrn_reflns_limit_l_min -41
_diffrn_reflns_number 127615
_diffrn_reflns_theta_full 25.00
_diffrn_reflns_theta_max 32.53
_diffrn_reflns_theta_min 4.47
_diffrn_standards_decay_% <2%
_diffrn_standards_interval_count 50
_diffrn_standards_number 2
_exptl_absorpt_coefficient_mu 3.521
_exptl_absorpt_correction_T_max 1.00000
_exptl_absorpt_correction_T_min 0.58371
_exptl_absorpt_correction_type multi-scan
_exptl_absorpt_process_details
;
CrysAlis RED, Oxford Diffraction Ltd.,
Version 1.171.32.5 (release 08-05-2007 CrysAlis171 .NET)
(compiled May 8 2007,13:10:02)
Empirical absorption correction using spherical harmonics,
implemented in SCALE3 ABSPACK scaling algorithm.
;
_exptl_crystal_colour yellow
_exptl_crystal_density_diffrn 1.733
_exptl_crystal_density_method 'not measured'
_exptl_crystal_description prism
_exptl_crystal_F_000 2336
_exptl_crystal_size_max 0.43
_exptl_crystal_size_mid 0.38
_exptl_crystal_size_min 0.27
_refine_diff_density_max 1.298
_refine_diff_density_min -1.257
_refine_diff_density_rms 0.186
_refine_ls_extinction_coef 0.00004(18)
_refine_ls_extinction_expression Fc^*^=kFc[1+0.001xFc^2^\l^3^/sin(2\q)]^-1/4^
_refine_ls_extinction_method SHELXL
_refine_ls_goodness_of_fit_ref 1.094
_refine_ls_hydrogen_treatment constr
_refine_ls_matrix_type full
_refine_ls_number_parameters 290
_refine_ls_number_reflns 7919
_refine_ls_number_restraints 0
_refine_ls_restrained_S_all 1.094
_refine_ls_R_factor_all 0.1585
_refine_ls_R_factor_gt 0.0639
_refine_ls_shift/su_max 0.002
_refine_ls_shift/su_mean 0.000
_refine_ls_structure_factor_coef Fsqd
_refine_ls_weighting_details 'calc w=1/[\s^2^(Fo^2^)+(0.0918P)^2^+14.7747P] where P=(Fo^2^+2Fc^2^)/3'
_refine_ls_weighting_scheme calc
_refine_ls_wR_factor_gt 0.1548
_refine_ls_wR_factor_ref 0.2254
_reflns_number_gt 3706
_reflns_number_total 7919
_reflns_threshold_expression I>2\s(I)
_cod_data_source_file c0dt01319f.txt
_cod_data_source_block kr-secl
_cod_database_code 7015187

loop_
_symmetry_equiv_pos_as_xyz
'x, y, z'
'-x+1/2, -y, z+1/2'
'-x, y+1/2, -z+1/2'
'x+1/2, -y+1/2, -z'
'-x, -y, -z'
'x-1/2, y, -z-1/2'
'x, -y-1/2, z-1/2'
'-x-1/2, y-1/2, z'

loop_
_atom_site_label
_atom_site_type_symbol
_atom_site_fract_x
_atom_site_fract_y
_atom_site_fract_z
_atom_site_U_iso_or_equiv
_atom_site_adp_type
_atom_site_occupancy
_atom_site_symmetry_multiplicity
_atom_site_calc_flag
_atom_site_refinement_flags
_atom_site_disorder_assembly
_atom_site_disorder_group
Se1 Se 0.77093(3) 0.58365(8) 0.27143(2) 0.03311(18) Uani 1 1 d . . .
Se2 Se 0.47929(3) 0.77195(8) 0.52879(2) 0.03302(18) Uani 1 1 d . . .
Cl1 Cl 0.66262(7) 0.6103(3) 0.29929(6) 0.0482(4) Uani 1 1 d . . .
Cl2 Cl 0.58500(7) 0.8611(2) 0.55779(5) 0.0393(3) Uani 1 1 d . . .
N1A N 0.8565(2) 0.5084(7) 0.19900(17) 0.0349(11) Uani 1 1 d . . .
N2A N 0.8529(2) 0.5574(7) 0.24296(17) 0.0337(10) Uani 1 1 d . . .
N1B N 0.4007(2) 0.6455(7) 0.45637(18) 0.0360(11) Uani 1 1 d . . .
N2B N 0.3995(2) 0.6937(6) 0.49995(17) 0.0315(10) Uani 1 1 d . . .
C1A C 0.7479(3) 0.5117(8) 0.2099(2) 0.0358(13) Uani 1 1 d . . .
C2A C 0.6888(3) 0.4831(8) 0.1921(2) 0.0380(13) Uani 1 1 d . . .
H2AA H 0.6539 0.4992 0.2120 0.046 Uiso 1 1 calc R . .
C3A C 0.6820(3) 0.4309(9) 0.1452(2) 0.0448(15) Uani 1 1 d . . .
H3AA H 0.6419 0.4154 0.1325 0.054 Uiso 1 1 calc R . .
C4A C 0.7330(3) 0.4001(10) 0.1155(2) 0.0485(17) Uani 1 1 d . . .
H4AA H 0.7268 0.3617 0.0835 0.058 Uiso 1 1 calc R . .
C5A C 0.7914(3) 0.4249(9) 0.1323(2) 0.0436(15) Uani 1 1 d . . .
H5AA H 0.8260 0.4051 0.1123 0.052 Uiso 1 1 calc R . .
C6A C 0.7989(3) 0.4811(8) 0.1803(2) 0.0338(12) Uani 1 1 d . . .
C7A C 0.9082(2) 0.5967(8) 0.2682(2) 0.0316(12) Uani 1 1 d . . .
C8A C 0.9572(3) 0.6761(9) 0.2450(2) 0.0425(14) Uani 1 1 d . . .
H8AA H 0.9538 0.7102 0.2124 0.051 Uiso 1 1 calc R . .
C9A C 1.0115(3) 0.7053(10) 0.2701(3) 0.0470(16) Uani 1 1 d . . .
H9AA H 1.0456 0.7592 0.2545 0.056 Uiso 1 1 calc R . .
C10A C 1.0161(3) 0.6561(10) 0.3178(3) 0.0454(15) Uani 1 1 d . . .
H10A H 1.0531 0.6774 0.3349 0.055 Uiso 1 1 calc R . .
C11A C 0.9666(3) 0.5756(9) 0.3402(3) 0.0438(15) Uani 1 1 d . . .
H11A H 0.9696 0.5413 0.3728 0.053 Uiso 1 1 calc R . .
C12A C 0.9130(3) 0.5453(9) 0.3155(2) 0.0376(13) Uani 1 1 d . . .
H12A H 0.8792 0.4890 0.3309 0.045 Uiso 1 1 calc R . .
C1B C 0.5071(3) 0.7150(8) 0.4672(2) 0.0315(12) Uani 1 1 d . . .
C2B C 0.5667(3) 0.7180(9) 0.4501(2) 0.0370(13) Uani 1 1 d . . .
H2BA H 0.5996 0.7585 0.4696 0.044 Uiso 1 1 calc R . .
C3B C 0.5774(3) 0.6603(9) 0.4036(2) 0.0398(14) Uani 1 1 d . . .
H3BA H 0.6181 0.6607 0.3915 0.048 Uiso 1 1 calc R . .
C4B C 0.5291(3) 0.6014(9) 0.3740(2) 0.0393(14) Uani 1 1 d . . .
H4BA H 0.5376 0.5654 0.3422 0.047 Uiso 1 1 calc R . .
C5B C 0.4704(3) 0.5953(9) 0.3905(2) 0.0394(14) Uani 1 1 d . . .
H5BA H 0.4380 0.5533 0.3707 0.047 Uiso 1 1 calc R . .
C6B C 0.4585(2) 0.6526(8) 0.43769(19) 0.0295(11) Uani 1 1 d . . .
C7B C 0.3432(3) 0.6802(8) 0.5256(2) 0.0344(12) Uani 1 1 d . . .
C8B C 0.2896(3) 0.6341(9) 0.5021(2) 0.0405(14) Uani 1 1 d . . .
H8BA H 0.2900 0.6131 0.4687 0.049 Uiso 1 1 calc R . .
C9B C 0.2356(3) 0.6188(10) 0.5276(3) 0.0506(18) Uani 1 1 d . . .
H9BA H 0.1987 0.5858 0.5118 0.061 Uiso 1 1 calc R . .
C10B C 0.2354(3) 0.6517(10) 0.5762(3) 0.0528(18) Uani 1 1 d . . .
H10B H 0.1980 0.6441 0.5935 0.063 Uiso 1 1 calc R . .
C11B C 0.2888(3) 0.6953(10) 0.5999(3) 0.0517(17) Uani 1 1 d . . .
H11B H 0.2883 0.7140 0.6334 0.062 Uiso 1 1 calc R . .
C12B C 0.3436(3) 0.7119(10) 0.5744(2) 0.0441(15) Uani 1 1 d . . .
H12B H 0.3805 0.7445 0.5902 0.053 Uiso 1 1 calc R . .

loop_
_atom_site_aniso_label
_atom_site_aniso_U_11
_atom_site_aniso_U_22
_atom_site_aniso_U_33
_atom_site_aniso_U_23
_atom_site_aniso_U_13
_atom_site_aniso_U_12
Se1 0.0321(3) 0.0386(3) 0.0287(3) -0.0006(2) 0.0013(2) 0.0022(2)
Se2 0.0328(3) 0.0378(3) 0.0284(3) -0.0001(2) -0.0010(2) -0.0006(2)
Cl1 0.0340(7) 0.0703(12) 0.0401(8) -0.0001(8) 0.0091(6) 0.0050(7)
Cl2 0.0358(7) 0.0509(9) 0.0312(7) -0.0032(6) -0.0057(5) -0.0047(6)
N1A 0.038(3) 0.036(3) 0.031(2) 0.003(2) 0.003(2) 0.001(2)
N2A 0.038(2) 0.036(3) 0.027(2) 0.005(2) 0.002(2) 0.000(2)
N1B 0.031(2) 0.043(3) 0.034(3) -0.006(2) -0.0050(19) 0.000(2)
N2B 0.025(2) 0.036(3) 0.033(3) 0.003(2) -0.0013(18) 0.0020(19)
C1A 0.046(3) 0.028(3) 0.034(3) 0.003(2) -0.005(3) 0.002(3)
C2A 0.032(3) 0.036(3) 0.046(3) 0.001(3) -0.001(2) -0.002(2)
C3A 0.056(4) 0.036(3) 0.042(4) 0.003(3) -0.005(3) -0.003(3)
C4A 0.060(4) 0.054(4) 0.031(3) 0.005(3) -0.005(3) -0.006(3)
C5A 0.060(4) 0.039(3) 0.032(3) -0.001(3) 0.008(3) 0.001(3)
C6A 0.042(3) 0.024(3) 0.035(3) -0.002(2) 0.001(2) 0.004(2)
C7A 0.025(2) 0.036(3) 0.034(3) 0.000(2) 0.001(2) 0.001(2)
C8A 0.042(3) 0.043(4) 0.043(4) -0.001(3) 0.003(3) -0.005(3)
C9A 0.033(3) 0.050(4) 0.058(4) -0.001(3) 0.006(3) -0.011(3)
C10A 0.039(3) 0.047(4) 0.051(4) -0.010(3) -0.006(3) 0.000(3)
C11A 0.043(3) 0.048(4) 0.040(4) -0.003(3) -0.001(3) -0.003(3)
C12A 0.033(3) 0.046(4) 0.034(3) -0.002(3) 0.005(2) -0.001(3)
C1B 0.039(3) 0.027(3) 0.028(3) 0.003(2) 0.000(2) -0.004(2)
C2B 0.024(2) 0.047(3) 0.040(3) 0.003(3) -0.005(2) 0.000(2)
C3B 0.035(3) 0.047(4) 0.038(3) 0.006(3) 0.008(2) 0.000(3)
C4B 0.048(3) 0.045(4) 0.025(3) -0.004(2) 0.004(2) -0.003(3)
C5B 0.035(3) 0.049(4) 0.033(3) -0.003(3) 0.002(2) -0.005(3)
C6B 0.026(2) 0.034(3) 0.028(3) 0.000(2) 0.000(2) 0.001(2)
C7B 0.029(3) 0.032(3) 0.042(3) 0.002(2) 0.001(2) 0.004(2)
C8B 0.037(3) 0.041(3) 0.044(4) -0.004(3) -0.003(3) -0.001(3)
C9B 0.028(3) 0.053(4) 0.071(5) 0.002(4) 0.003(3) 0.003(3)
C10B 0.039(4) 0.049(4) 0.070(5) 0.010(4) 0.018(3) 0.001(3)
C11B 0.053(4) 0.059(5) 0.043(4) -0.002(3) 0.012(3) 0.004(3)
C12B 0.038(3) 0.056(4) 0.038(3) -0.003(3) 0.005(3) 0.003(3)

loop_
_atom_type_symbol
_atom_type_description
_atom_type_scat_dispersion_real
_atom_type_scat_dispersion_imag
_atom_type_scat_source
C C 0.0033 0.0016 'International Tables Vol C Tables 4.2.6.8 and 6.1.1.4'
H H 0.0000 0.0000 'International Tables Vol C Tables 4.2.6.8 and 6.1.1.4'
N N 0.0061 0.0033 'International Tables Vol C Tables 4.2.6.8 and 6.1.1.4'
Cl Cl 0.1484 0.1585 'International Tables Vol C Tables 4.2.6.8 and 6.1.1.4'
Se Se -0.0929 2.2259 'International Tables Vol C Tables 4.2.6.8 and 6.1.1.4'

loop_
_geom_angle_atom_site_label_1
_geom_angle_atom_site_label_2
_geom_angle_atom_site_label_3
_geom_angle
_geom_angle_site_symmetry_1
_geom_angle_site_symmetry_3
_geom_angle_publ_flag
C1A Se1 N2A 80.9(2) . . ?
C1A Se1 Cl1 93.3(2) . . ?
N2A Se1 Cl1 174.13(15) . . ?
C1B Se2 N2B 81.0(2) . . ?
C1B Se2 Cl2 93.47(19) . . ?
N2B Se2 Cl2 174.44(14) . . ?
N2A N1A C6A 110.5(5) . . ?
N1A N2A C7A 118.7(5) . . ?
N1A N2A Se1 118.2(4) . . ?
C7A N2A Se1 123.0(4) . . ?
N2B N1B C6B 112.0(5) . . ?
N1B N2B C7B 118.7(5) . . ?
N1B N2B Se2 116.9(4) . . ?
C7B N2B Se2 124.4(4) . . ?
C2A C1A C6A 119.7(6) . . ?
C2A C1A Se1 128.2(5) . . ?
C6A C1A Se1 112.2(4) . . ?
C3A C2A C1A 118.7(6) . . ?
C3A C2A H2AA 120.7 . . ?
C1A C2A H2AA 120.7 . . ?
C2A C3A C4A 121.8(6) . . ?
C2A C3A H3AA 119.1 . . ?
C4A C3A H3AA 119.1 . . ?
C5A C4A C3A 120.6(6) . . ?
C5A C4A H4AA 119.7 . . ?
C3A C4A H4AA 119.7 . . ?
C4A C5A C6A 118.2(6) . . ?
C4A C5A H5AA 120.9 . . ?
C6A C5A H5AA 120.9 . . ?
N1A C6A C1A 118.2(5) . . ?
N1A C6A C5A 120.7(6) . . ?
C1A C6A C5A 121.1(6) . . ?
C8A C7A C12A 120.8(6) . . ?
C8A C7A N2A 120.3(5) . . ?
C12A C7A N2A 118.8(5) . . ?
C7A C8A C9A 119.0(6) . . ?
C7A C8A H8AA 120.5 . . ?
C9A C8A H8AA 120.5 . . ?
C10A C9A C8A 120.4(6) . . ?
C10A C9A H9AA 119.8 . . ?
C8A C9A H9AA 119.8 . . ?
C11A C10A C9A 119.6(6) . . ?
C11A C10A H10A 120.2 . . ?
C9A C10A H10A 120.2 . . ?
C12A C11A C10A 120.1(6) . . ?
C12A C11A H11A 119.9 . . ?
C10A C11A H11A 119.9 . . ?
C11A C12A C7A 120.1(6) . . ?
C11A C12A H12A 120.0 . . ?
C7A C12A H12A 120.0 . . ?
C2B C1B C6B 120.2(5) . . ?
C2B C1B Se2 128.1(5) . . ?
C6B C1B Se2 111.6(4) . . ?
C1B C2B C3B 118.4(5) . . ?
C1B C2B H2BA 120.8 . . ?
C3B C2B H2BA 120.8 . . ?
C2B C3B C4B 121.4(5) . . ?
C2B C3B H3BA 119.3 . . ?
C4B C3B H3BA 119.3 . . ?
C5B C4B C3B 120.9(6) . . ?
C5B C4B H4BA 119.6 . . ?
C3B C4B H4BA 119.6 . . ?
C4B C5B C6B 118.7(6) . . ?
C4B C5B H5BA 120.7 . . ?
C6B C5B H5BA 120.7 . . ?
N1B C6B C5B 121.1(5) . . ?
N1B C6B C1B 118.5(5) . . ?
C5B C6B C1B 120.4(5) . . ?
C8B C7B C12B 121.0(6) . . ?
C8B C7B N2B 120.4(5) . . ?
C12B C7B N2B 118.7(5) . . ?
C9B C8B C7B 119.7(6) . . ?
C9B C8B H8BA 120.2 . . ?
C7B C8B H8BA 120.2 . . ?
C8B C9B C10B 119.7(6) . . ?
C8B C9B H9BA 120.2 . . ?
C10B C9B H9BA 120.2 . . ?
C11B C10B C9B 120.9(6) . . ?
C11B C10B H10B 119.5 . . ?
C9B C10B H10B 119.5 . . ?
C10B C11B C12B 119.7(7) . . ?
C10B C11B H11B 120.1 . . ?
C12B C11B H11B 120.1 . . ?
C7B C12B C11B 119.0(6) . . ?
C7B C12B H12B 120.5 . . ?
C11B C12B H12B 120.5 . . ?

loop_
_geom_bond_atom_site_label_1
_geom_bond_atom_site_label_2
_geom_bond_distance
_geom_bond_site_symmetry_2
_geom_bond_publ_flag
Se1 C1A 1.874(6) . ?
Se1 N2A 1.965(5) . ?
Se1 Cl1 2.4927(16) . ?
Se2 C1B 1.878(6) . ?
Se2 N2B 2.002(5) . ?
Se2 Cl2 2.5296(15) . ?
N1A N2A 1.286(7) . ?
N1A C6A 1.376(8) . ?
N2A C7A 1.428(7) . ?
N1B N2B 1.272(7) . ?
N1B C6B 1.365(7) . ?
N2B C7B 1.424(7) . ?
C1A C2A 1.396(8) . ?
C1A C6A 1.405(9) . ?
C2A C3A 1.380(9) . ?
C2A H2AA 0.9500 . ?
C3A C4A 1.405(10) . ?
C3A H3AA 0.9500 . ?
C4A C5A 1.369(10) . ?
C4A H4AA 0.9500 . ?
C5A C6A 1.418(8) . ?
C5A H5AA 0.9500 . ?
C7A C8A 1.381(8) . ?
C7A C12A 1.381(8) . ?
C8A C9A 1.393(9) . ?
C8A H8AA 0.9500 . ?
C9A C10A 1.388(10) . ?
C9A H9AA 0.9500 . ?
C10A C11A 1.385(9) . ?
C10A H10A 0.9500 . ?
C11A C12A 1.377(9) . ?
C11A H11A 0.9500 . ?
C12A H12A 0.9500 . ?
C1B C2B 1.384(8) . ?
C1B C6B 1.420(8) . ?
C2B C3B 1.390(9) . ?
C2B H2BA 0.9500 . ?
C3B C4B 1.408(9) . ?
C3B H3BA 0.9500 . ?
C4B C5B 1.360(8) . ?
C4B H4BA 0.9500 . ?
C5B C6B 1.411(8) . ?
C5B H5BA 0.9500 . ?
C7B C8B 1.383(8) . ?
C7B C12B 1.388(9) . ?
C8B C9B 1.381(9) . ?
C8B H8BA 0.9500 . ?
C9B C10B 1.384(11) . ?
C9B H9BA 0.9500 . ?
C10B C11B 1.377(10) . ?
C10B H10B 0.9500 . ?
C11B C12B 1.396(9) . ?
C11B H11B 0.9500 . ?
C12B H12B 0.9500 . ?

loop_
_geom_torsion_atom_site_label_1
_geom_torsion_atom_site_label_2
_geom_torsion_atom_site_label_3
_geom_torsion_atom_site_label_4
_geom_torsion
_geom_torsion_site_symmetry_1
_geom_torsion_site_symmetry_2
_geom_torsion_site_symmetry_3
_geom_torsion_site_symmetry_4
_geom_torsion_publ_flag
C6A N1A N2A C7A -178.4(5) . . . . ?
C6A N1A N2A Se1 -0.8(6) . . . . ?
C1A Se1 N2A N1A 0.3(4) . . . . ?
Cl1 Se1 N2A N1A -4.6(18) . . . . ?
C1A Se1 N2A C7A 177.9(5) . . . . ?
Cl1 Se1 N2A C7A 172.9(12) . . . . ?
C6B N1B N2B C7B -175.2(5) . . . . ?
C6B N1B N2B Se2 1.7(6) . . . . ?
C1B Se2 N2B N1B -0.9(4) . . . . ?
Cl2 Se2 N2B N1B -7.0(18) . . . . ?
C1B Se2 N2B C7B 175.8(5) . . . . ?
Cl2 Se2 N2B C7B 169.6(12) . . . . ?
N2A Se1 C1A C2A 178.5(6) . . . . ?
Cl1 Se1 C1A C2A -2.0(6) . . . . ?
N2A Se1 C1A C6A 0.2(4) . . . . ?
Cl1 Se1 C1A C6A 179.7(4) . . . . ?
C6A C1A C2A C3A -2.2(9) . . . . ?
Se1 C1A C2A C3A 179.7(5) . . . . ?
C1A C2A C3A C4A 2.2(10) . . . . ?
C2A C3A C4A C5A -1.4(10) . . . . ?
C3A C4A C5A C6A 0.4(10) . . . . ?
N2A N1A C6A C1A 1.0(7) . . . . ?
N2A N1A C6A C5A -179.5(5) . . . . ?
C2A C1A C6A N1A -179.2(5) . . . . ?
Se1 C1A C6A N1A -0.8(7) . . . . ?
C2A C1A C6A C5A 1.3(9) . . . . ?
Se1 C1A C6A C5A 179.7(5) . . . . ?
C4A C5A C6A N1A -179.9(6) . . . . ?
C4A C5A C6A C1A -0.4(9) . . . . ?
N1A N2A C7A C8A 34.9(8) . . . . ?
Se1 N2A C7A C8A -142.6(5) . . . . ?
N1A N2A C7A C12A -141.7(6) . . . . ?
Se1 N2A C7A C12A 40.8(7) . . . . ?
C12A C7A C8A C9A -0.6(9) . . . . ?
N2A C7A C8A C9A -177.1(6) . . . . ?
C7A C8A C9A C10A -0.3(10) . . . . ?
C8A C9A C10A C11A 0.7(11) . . . . ?
C9A C10A C11A C12A -0.2(10) . . . . ?
C10A C11A C12A C7A -0.6(10) . . . . ?
C8A C7A C12A C11A 1.0(9) . . . . ?
N2A C7A C12A C11A 177.7(6) . . . . ?
N2B Se2 C1B C2B -176.3(6) . . . . ?
Cl2 Se2 C1B C2B 3.1(6) . . . . ?
N2B Se2 C1B C6B -0.2(4) . . . . ?
Cl2 Se2 C1B C6B 179.2(4) . . . . ?
C6B C1B C2B C3B 0.5(9) . . . . ?
Se2 C1B C2B C3B 176.4(5) . . . . ?
C1B C2B C3B C4B 0.6(10) . . . . ?
C2B C3B C4B C5B -1.5(10) . . . . ?
C3B C4B C5B C6B 1.2(10) . . . . ?
N2B N1B C6B C5B 176.5(5) . . . . ?
N2B N1B C6B C1B -1.9(8) . . . . ?
C4B C5B C6B N1B -178.5(6) . . . . ?
C4B C5B C6B C1B -0.1(9) . . . . ?
C2B C1B C6B N1B 177.7(6) . . . . ?
Se2 C1B C6B N1B 1.2(7) . . . . ?
C2B C1B C6B C5B -0.8(9) . . . . ?
Se2 C1B C6B C5B -177.2(5) . . . . ?
N1B N2B C7B C8B -6.9(8) . . . . ?
Se2 N2B C7B C8B 176.5(5) . . . . ?
N1B N2B C7B C12B 172.4(6) . . . . ?
Se2 N2B C7B C12B -4.3(8) . . . . ?
C12B C7B C8B C9B -0.2(10) . . . . ?
N2B C7B C8B C9B 179.0(6) . . . . ?
C7B C8B C9B C10B 0.7(10) . . . . ?
C8B C9B C10B C11B -1.6(11) . . . . ?
C9B C10B C11B C12B 1.9(12) . . . . ?
C8B C7B C12B C11B 0.5(10) . . . . ?
N2B C7B C12B C11B -178.7(6) . . . . ?
C10B C11B C12B C7B -1.4(11) . . . . ?
